data_4037931
loop_
_publ_author_name
'Umetani, Masataka'
'Kim, Gakhyun'
'Tanaka, Takayuki'
'Kim, Dongho'
'Osuka, Atsuhiro'

_publ_section_title
;
 Rational Synthesis of 5,10-Diazaporphyrins via Nucleophilic Substitution
 Reactions of \a,\a'-Dibromotripyrrin and Dihydrogenation to Give
 5,10-Diazachlorins.
;
_journal_name_full 'The Journal of organic chemistry'
_journal_paper_doi 10.1021/acs.joc.9b03467
_journal_year 2020
_chemical_formula_moiety 'C34 H22 N6 O Zn, C4 H8 O'
_chemical_formula_sum 'C38 H30 N6 O2 Zn'
_chemical_formula_weight 668.05
_space_group_crystal_system monoclinic
_space_group_IT_number 13
_space_group_name_Hall '-P 2yac'
_space_group_name_H-M_alt 'P 1 2/n 1'
_atom_sites_solution_hydrogens mixed
_audit_creation_method SHELXL-2014/7
_cell_angle_alpha 90
_cell_angle_beta 93.794(9)
_cell_angle_gamma 90
_cell_formula_units_Z 4
_cell_length_a 16.563(5)
_cell_length_b 9.251(2)
_cell_length_c 19.834(5)
_cell_measurement_reflns_used 1409
_cell_measurement_temperature 93(2)
_cell_measurement_theta_max 67.9
_cell_measurement_theta_min 25.8
_cell_volume 3032.4(14)
_computing_structure_refinement 'SHELXL-2014/7 (Sheldrick, 2014)'
_diffrn_ambient_temperature 93(2)
_diffrn_detector_area_resol_mean 5.8140
_diffrn_measured_fraction_theta_full 0.997
_diffrn_measured_fraction_theta_max 0.996
_diffrn_measurement_device_type 'Rigaku XtaLAB P200'
_diffrn_measurement_method \w
_diffrn_radiation_type CuK\a
_diffrn_radiation_wavelength 1.54187
_diffrn_reflns_av_R_equivalents 0.0860
_diffrn_reflns_av_unetI/netI 0.0555
_diffrn_reflns_Laue_measured_fraction_full 0.997
_diffrn_reflns_Laue_measured_fraction_max 0.996
_diffrn_reflns_limit_h_max 19
_diffrn_reflns_limit_h_min -19
_diffrn_reflns_limit_k_max 11
_diffrn_reflns_limit_k_min -11
_diffrn_reflns_limit_l_max 23
_diffrn_reflns_limit_l_min -23
_diffrn_reflns_number 37865
_diffrn_reflns_point_group_measured_fraction_full 0.997
_diffrn_reflns_point_group_measured_fraction_max 0.996
_diffrn_reflns_theta_full 67.687
_diffrn_reflns_theta_max 68.184
_diffrn_reflns_theta_min 6.551
_exptl_absorpt_coefficient_mu 1.500
_exptl_absorpt_correction_T_max 1.000
_exptl_absorpt_correction_T_min 0.878
_exptl_absorpt_correction_type multi-scan
_exptl_absorpt_process_details 'REQAB (Rigaku, 1998)'
_exptl_crystal_colour Purple
_exptl_crystal_density_diffrn 1.463
_exptl_crystal_description Prism
_exptl_crystal_F_000 1384
_exptl_crystal_size_max 0.06
_exptl_crystal_size_mid 0.02
_exptl_crystal_size_min 0.01
_refine_diff_density_max 1.810
_refine_diff_density_min -0.518
_refine_diff_density_rms 0.084
_refine_ls_extinction_method none
_refine_ls_goodness_of_fit_ref 1.007
_refine_ls_hydrogen_treatment mixed
_refine_ls_matrix_type full
_refine_ls_number_parameters 432
_refine_ls_number_reflns 5512
_refine_ls_number_restraints 63
_refine_ls_restrained_S_all 1.040
_refine_ls_R_factor_all 0.0985
_refine_ls_R_factor_gt 0.0543
_refine_ls_shift/su_max 0.001
_refine_ls_shift/su_mean 0.000
_refine_ls_structure_factor_coef Fsqd
_refine_ls_weighting_details 'w=1/[\s^2^(Fo^2^)+(0.0867P)^2^+3.1056P] where P=(Fo^2^+2Fc^2^)/3'
_refine_ls_weighting_scheme calc
_refine_ls_wR_factor_gt 0.1293
_refine_ls_wR_factor_ref 0.1556
_reflns_Friedel_coverage 0.000
_reflns_number_gt 3682
_reflns_number_total 5512
_reflns_threshold_expression 'I > 2\s(I)'
_cod_data_source_file jo9b03467_si_002.cif
_cod_data_source_block 170516um
_cod_depositor_comments
;
The following automatic conversions were performed:

data item '_exptl_absorpt_correction_type' value 'Multi-scan' was
changed to 'multi-scan' in accordance with the
/home/data/users/saulius/crontab/automatic-downloads/rss-feeds/ACS/lib/dictionaries/cif_core.dic
dictionary named 'cif_core.dic' version 2.4.2 last updated on
2011-04-26.

Automatic conversion script
Id: cif_fix_values 7556 2019-12-06 15:28:31Z antanas 
;
_cod_original_sg_symbol_H-M 'P 2/n'
_cod_database_code 4037931
_shelx_shelxl_version_number 2014/7
_shelx_space_group_comment
;
The symmetry employed for this shelxl refinement is uniquely defined
by the following loop, which should always be used as a source of
symmetry information in preference to the above space-group names.
They are only intended as comments.
;

loop_
_space_group_symop_operation_xyz
'x, y, z'
'-x+1/2, y, -z+1/2'
'-x, -y, -z'
'x-1/2, -y, z-1/2'

loop_
_atom_site_label
_atom_site_type_symbol
_atom_site_fract_x
_atom_site_fract_y
_atom_site_fract_z
_atom_site_U_iso_or_equiv
_atom_site_adp_type
_atom_site_occupancy
_atom_site_site_symmetry_order
_atom_site_calc_flag
_atom_site_refinement_flags_posn
_atom_site_refinement_flags_adp
_atom_site_refinement_flags_occupancy
_atom_site_disorder_assembly
_atom_site_disorder_group
N1 N 0.8633(2) 0.0221(4) 0.44996(15) 0.0270(7) Uani 1 1 d . . . . .
N2 N 0.86093(19) 0.0707(3) 0.59317(15) 0.0238(7) Uani 1 1 d . . . . .
N3 N 0.99543(18) 0.2645(3) 0.58468(15) 0.0239(7) Uani 1 1 d . . . . .
N4 N 1.08002(19) 0.3879(4) 0.50676(17) 0.0273(8) Uani 1 1 d . . . . .
N5 N 0.9929(2) 0.2199(4) 0.44447(16) 0.0276(8) Uani 1 1 d . . . . .
N6 N 0.9288(2) 0.0904(4) 0.34835(16) 0.0315(8) Uani 1 1 d . . . . .
C1 C 0.8746(2) 0.0168(5) 0.38324(19) 0.0289(9) Uani 1 1 d . . . . .
C2 C 0.8178(3) -0.0821(5) 0.3504(2) 0.0350(10) Uani 1 1 d . . . . .
H1 H 0.8137 -0.1055 0.3037 0.042 Uiso 1 1 calc R U . . .
C3 C 0.7715(3) -0.1355(4) 0.3979(2) 0.0298(9) Uani 1 1 d . . . . .
H2 H 0.7283 -0.2026 0.3911 0.036 Uiso 1 1 calc R U . . .
C4 C 0.8003(2) -0.0709(4) 0.46148(19) 0.0268(9) Uani 1 1 d . . . . .
C5 C 0.7696(2) -0.0929(4) 0.52471(19) 0.0259(9) Uani 1 1 d . . . . .
C6 C 0.8018(2) -0.0321(4) 0.58650(19) 0.0252(9) Uani 1 1 d . . . . .
C7 C 0.7804(2) -0.0762(4) 0.65244(19) 0.0262(9) Uani 1 1 d . . . . .
H3 H 0.7410 -0.1464 0.6622 0.031 Uiso 1 1 calc R U . . .
C8 C 0.8269(2) 0.0010(4) 0.69806(19) 0.0266(9) Uani 1 1 d . . . . .
H4 H 0.8262 -0.0048 0.7458 0.032 Uiso 1 1 calc R U . . .
C9 C 0.8776(2) 0.0934(4) 0.66074(18) 0.0236(8) Uani 1 1 d . . . . .
C10 C 0.9363(2) 0.1900(4) 0.68982(19) 0.0233(8) Uani 1 1 d . . . . .
C11 C 0.9901(2) 0.2704(4) 0.65381(19) 0.0236(8) Uani 1 1 d . . . . .
C12 C 1.0466(2) 0.3780(4) 0.6814(2) 0.0277(9) Uani 1 1 d . . . . .
H5 H 1.0550 0.4048 0.7276 0.033 Uiso 1 1 calc R U . . .
C13 C 1.0851(2) 0.4330(4) 0.6291(2) 0.0299(9) Uani 1 1 d . . . . .
H6 H 1.1256 0.5059 0.6314 0.036 Uiso 1 1 calc R U . . .
C14 C 1.0526(2) 0.3595(4) 0.5690(2) 0.0260(9) Uani 1 1 d . . . . .
C15 C 1.0522(2) 0.3204(5) 0.4513(2) 0.0283(9) Uani 1 1 d . . . . .
C16 C 1.0837(2) 0.3492(5) 0.3848(2) 0.0316(10) Uani 1 1 d . . . . .
C17 C 1.0398(3) 0.2622(5) 0.3390(2) 0.0321(10) Uani 1 1 d . . . . .
C18 C 0.9816(2) 0.1805(5) 0.3776(2) 0.0302(9) Uani 1 1 d . . . . .
C19 C 1.1437(3) 0.4421(5) 0.3647(2) 0.0367(11) Uani 1 1 d . . . . .
H7 H 1.1740 0.5013 0.3962 0.044 Uiso 1 1 calc R U . . .
C20 C 1.1572(3) 0.4441(6) 0.2964(2) 0.0442(13) Uani 1 1 d . . . . .
H8 H 1.1973 0.5070 0.2808 0.053 Uiso 1 1 calc R U . . .
C21 C 1.1135(3) 0.3563(5) 0.2501(2) 0.0463(13) Uani 1 1 d . . . . .
H9 H 1.1248 0.3596 0.2038 0.056 Uiso 1 1 calc R U . . .
C22 C 1.0534(3) 0.2637(5) 0.2705(2) 0.0403(11) Uani 1 1 d . . . . .
H10 H 1.0231 0.2042 0.2391 0.048 Uiso 1 1 calc R U . . .
C23 C 0.6994(2) -0.1920(4) 0.53023(19) 0.0276(9) Uani 1 1 d . . . . .
C24 C 0.7016(3) -0.3362(5) 0.5120(2) 0.0329(10) Uani 1 1 d . . . . .
H11 H 0.7477 -0.3735 0.4918 0.040 Uiso 1 1 calc R U . . .
C25 C 0.6370(3) -0.4266(5) 0.5228(2) 0.0413(11) Uani 1 1 d . . . . .
H12 H 0.6395 -0.5256 0.5103 0.050 Uiso 1 1 calc R U . . .
C26 C 0.5695(3) -0.3751(6) 0.5514(2) 0.0446(12) Uani 1 1 d . . . . .
H13 H 0.5258 -0.4381 0.5591 0.054 Uiso 1 1 calc R U . . .
C27 C 0.5659(3) -0.2313(6) 0.5687(2) 0.0407(11) Uani 1 1 d . . . . .
H14 H 0.5192 -0.1950 0.5884 0.049 Uiso 1 1 calc R U . . .
C28 C 0.6294(2) -0.1393(5) 0.5579(2) 0.0340(10) Uani 1 1 d . . . . .
H15 H 0.6257 -0.0398 0.5692 0.041 Uiso 1 1 calc R U . . .
C29 C 0.9418(2) 0.2033(4) 0.76476(19) 0.0266(9) Uani 1 1 d . . . . .
C30 C 0.8738(3) 0.2430(4) 0.7991(2) 0.0288(9) Uani 1 1 d . . . . .
H16 H 0.8243 0.2633 0.7739 0.035 Uiso 1 1 calc R U . . .
C31 C 0.8772(3) 0.2532(5) 0.8681(2) 0.0358(10) Uani 1 1 d . . . . .
H17 H 0.8302 0.2793 0.8903 0.043 Uiso 1 1 calc R U . . .
C32 C 0.9487(3) 0.2257(5) 0.9054(2) 0.0418(12) Uani 1 1 d . . . . .
H18 H 0.9512 0.2349 0.9532 0.050 Uiso 1 1 calc R U . . .
C33 C 1.0168(3) 0.1846(6) 0.8735(2) 0.0448(12) Uani 1 1 d . . . . .
H19 H 1.0659 0.1652 0.8994 0.054 Uiso 1 1 calc R U . . .
C34 C 1.0134(3) 0.1716(5) 0.8031(2) 0.0342(10) Uani 1 1 d . . . . .
H20 H 1.0599 0.1412 0.7813 0.041 Uiso 1 1 calc R U . . .
C35 C 0.6794(4) 0.4478(7) 0.3499(4) 0.0800(18) Uani 1 1 d . U . . .
H22 H 0.7236 0.5064 0.3327 0.096 Uiso 1 1 calc R U . . .
H23 H 0.6381 0.5138 0.3666 0.096 Uiso 1 1 calc R U . . .
C36 C 0.6434(6) 0.3544(7) 0.2965(4) 0.099(2) Uani 1 1 d . U . . .
H24 H 0.6680 0.3725 0.2531 0.119 Uiso 1 1 calc R U . . .
H25 H 0.5842 0.3704 0.2901 0.119 Uiso 1 1 calc R U . . .
C37 C 0.6620(6) 0.2017(8) 0.3218(4) 0.097(2) Uani 1 1 d . U . . .
H26 H 0.6162 0.1357 0.3101 0.116 Uiso 1 1 calc R U . . .
H27 H 0.7113 0.1633 0.3025 0.116 Uiso 1 1 calc R U . . .
C38 C 0.6742(4) 0.2192(6) 0.3938(3) 0.0631(15) Uani 1 1 d . U . . .
H28 H 0.6221 0.2154 0.4154 0.076 Uiso 1 1 calc R U . . .
H29 H 0.7103 0.1428 0.4136 0.076 Uiso 1 1 calc R U . . .
Zn1 Zn 0.91403(3) 0.16944(6) 0.51671(2) 0.02497(18) Uani 1 1 d D . . . .
O1 O 0.7098(3) 0.3545(4) 0.4022(2) 0.0910(15) Uani 1 1 d . U . . .
O2 O 0.83595(17) 0.3509(3) 0.49860(15) 0.0310(7) Uani 1 1 d D . . . .
H21 H 0.793(2) 0.347(5) 0.4662(19) 0.047(15) Uiso 1 1 d D . . . .
H30 H 0.862(2) 0.441(2) 0.492(4) 0.14(3) Uiso 1 1 d D . . . .

loop_
_atom_site_aniso_label
_atom_site_aniso_U_11
_atom_site_aniso_U_22
_atom_site_aniso_U_33
_atom_site_aniso_U_23
_atom_site_aniso_U_13
_atom_site_aniso_U_12
N1 0.0326(18) 0.0297(19) 0.0187(16) 0.0018(14) 0.0013(13) 0.0070(15)
N2 0.0226(17) 0.0260(18) 0.0229(17) -0.0004(14) 0.0024(13) 0.0013(14)
N3 0.0231(17) 0.0272(18) 0.0217(17) 0.0031(13) 0.0047(13) 0.0034(14)
N4 0.0237(17) 0.0298(18) 0.0292(18) 0.0067(15) 0.0085(14) 0.0059(14)
N5 0.0270(18) 0.036(2) 0.0206(17) 0.0048(14) 0.0072(14) 0.0083(15)
N6 0.036(2) 0.035(2) 0.0244(18) 0.0038(16) 0.0031(15) 0.0077(17)
C1 0.032(2) 0.032(2) 0.022(2) 0.0004(17) 0.0026(17) 0.0108(19)
C2 0.043(3) 0.038(3) 0.024(2) -0.0030(19) -0.0027(18) 0.010(2)
C3 0.033(2) 0.028(2) 0.028(2) -0.0036(17) -0.0028(18) 0.0047(18)
C4 0.026(2) 0.028(2) 0.026(2) 0.0000(17) 0.0010(16) 0.0063(17)
C5 0.026(2) 0.024(2) 0.027(2) 0.0009(17) -0.0004(16) 0.0061(17)
C6 0.023(2) 0.024(2) 0.030(2) 0.0009(17) 0.0044(16) 0.0050(17)
C7 0.024(2) 0.027(2) 0.027(2) -0.0002(17) 0.0059(16) 0.0017(17)
C8 0.028(2) 0.032(2) 0.020(2) -0.0023(16) 0.0056(16) 0.0002(18)
C9 0.025(2) 0.025(2) 0.0205(19) -0.0001(16) 0.0064(16) 0.0022(17)
C10 0.0233(19) 0.024(2) 0.0226(19) 0.0021(16) 0.0036(15) 0.0028(16)
C11 0.0215(19) 0.026(2) 0.023(2) 0.0031(16) 0.0007(15) 0.0050(16)
C12 0.027(2) 0.027(2) 0.029(2) -0.0003(17) 0.0014(17) 0.0002(17)
C13 0.027(2) 0.028(2) 0.035(2) 0.0049(18) 0.0032(18) 0.0003(17)
C14 0.024(2) 0.028(2) 0.027(2) 0.0033(16) 0.0033(16) 0.0041(17)
C15 0.024(2) 0.033(2) 0.029(2) 0.0079(19) 0.0099(17) 0.0132(19)
C16 0.029(2) 0.037(3) 0.029(2) 0.0095(19) 0.0099(18) 0.0142(19)
C17 0.031(2) 0.039(2) 0.028(2) 0.0094(19) 0.0104(18) 0.015(2)
C18 0.031(2) 0.035(2) 0.026(2) 0.0065(19) 0.0088(17) 0.014(2)
C19 0.036(2) 0.040(3) 0.036(2) 0.014(2) 0.014(2) 0.015(2)
C20 0.041(3) 0.050(3) 0.044(3) 0.017(2) 0.025(2) 0.020(2)
C21 0.059(3) 0.052(3) 0.031(3) 0.015(2) 0.023(2) 0.017(3)
C22 0.044(3) 0.051(3) 0.027(2) 0.008(2) 0.014(2) 0.020(2)
C23 0.032(2) 0.028(2) 0.0222(19) -0.0001(16) -0.0050(16) 0.0021(17)
C24 0.035(2) 0.034(2) 0.029(2) 0.0037(19) -0.0096(18) 0.002(2)
C25 0.050(3) 0.032(3) 0.040(3) 0.004(2) -0.014(2) -0.007(2)
C26 0.041(3) 0.049(3) 0.042(3) 0.009(2) -0.010(2) -0.015(2)
C27 0.026(2) 0.060(3) 0.036(3) 0.002(2) -0.0031(19) -0.004(2)
C28 0.029(2) 0.036(3) 0.036(2) -0.0034(19) -0.0029(18) 0.0024(19)
C29 0.030(2) 0.027(2) 0.022(2) 0.0008(16) 0.0012(17) -0.0068(17)
C30 0.034(2) 0.029(2) 0.024(2) 0.0011(17) 0.0051(17) -0.0012(18)
C31 0.049(3) 0.034(3) 0.025(2) -0.0031(18) 0.009(2) -0.007(2)
C32 0.060(3) 0.047(3) 0.018(2) -0.0022(19) 0.002(2) -0.023(2)
C33 0.044(3) 0.057(3) 0.032(2) 0.012(2) -0.010(2) -0.019(2)
C34 0.029(2) 0.042(3) 0.031(2) 0.007(2) -0.0007(17) -0.006(2)
C35 0.091(4) 0.045(3) 0.097(4) 0.007(3) -0.043(3) 0.007(3)
C36 0.129(5) 0.061(4) 0.099(4) 0.010(3) -0.043(4) 0.014(4)
C37 0.128(5) 0.061(4) 0.095(4) -0.005(3) -0.043(4) 0.019(3)
C38 0.051(3) 0.054(3) 0.082(4) 0.016(3) -0.013(3) 0.003(3)
Zn1 0.0270(3) 0.0276(3) 0.0207(3) 0.0016(2) 0.0049(2) 0.0028(2)
O1 0.118(3) 0.050(2) 0.095(3) -0.010(2) -0.067(3) 0.020(2)
O2 0.0281(15) 0.0284(17) 0.0373(17) 0.0059(13) 0.0076(13) 0.0048(13)

loop_
_atom_type_symbol
_atom_type_description
_atom_type_scat_dispersion_real
_atom_type_scat_dispersion_imag
_atom_type_scat_source
C C 0.0181 0.0091 'International Tables Vol C Tables 4.2.6.8 and 6.1.1.4'
H H 0.0000 0.0000 'International Tables Vol C Tables 4.2.6.8 and 6.1.1.4'
N N 0.0311 0.0180 'International Tables Vol C Tables 4.2.6.8 and 6.1.1.4'
Zn Zn -1.5491 0.6778 'International Tables Vol C Tables 4.2.6.8 and 6.1.1.4'
O O 0.0492 0.0322 'International Tables Vol C Tables 4.2.6.8 and 6.1.1.4'

loop_
_geom_angle_atom_site_label_1
_geom_angle_atom_site_label_2
_geom_angle_atom_site_label_3
_geom_angle
_geom_angle_site_symmetry_1
_geom_angle_site_symmetry_3
_geom_angle_publ_flag
C1 N1 C4 107.1(3) . . ?
C1 N1 Zn1 125.7(3) . . ?
C4 N1 Zn1 126.2(2) . . ?
C6 N2 C9 107.4(3) . . ?
C6 N2 Zn1 125.9(3) . . ?
C9 N2 Zn1 126.6(3) . . ?
C14 N3 C11 107.3(3) . . ?
C14 N3 Zn1 125.0(3) . . ?
C11 N3 Zn1 126.1(3) . . ?
C15 N4 C14 122.8(4) . . ?
C15 N5 C18 109.3(3) . . ?
C15 N5 Zn1 125.3(3) . . ?
C18 N5 Zn1 124.0(3) . . ?
C18 N6 C1 122.6(3) . . ?
N1 C1 N6 128.5(4) . . ?
N1 C1 C2 109.8(4) . . ?
N6 C1 C2 121.7(4) . . ?
C3 C2 C1 107.6(4) . . ?
C3 C2 H1 126.2 . . ?
C1 C2 H1 126.2 . . ?
C2 C3 C4 106.6(4) . . ?
C2 C3 H2 126.7 . . ?
C4 C3 H2 126.7 . . ?
N1 C4 C5 124.2(4) . . ?
N1 C4 C3 108.8(3) . . ?
C5 C4 C3 127.0(4) . . ?
C4 C5 C6 125.3(4) . . ?
C4 C5 C23 119.2(3) . . ?
C6 C5 C23 115.5(3) . . ?
N2 C6 C5 125.9(3) . . ?
N2 C6 C7 109.2(3) . . ?
C5 C6 C7 124.9(4) . . ?
C8 C7 C6 107.2(4) . . ?
C8 C7 H3 126.4 . . ?
C6 C7 H3 126.4 . . ?
C7 C8 C9 107.2(3) . . ?
C7 C8 H4 126.4 . . ?
C9 C8 H4 126.4 . . ?
N2 C9 C10 125.8(3) . . ?
N2 C9 C8 109.1(3) . . ?
C10 C9 C8 125.1(3) . . ?
C11 C10 C9 125.0(3) . . ?
C11 C10 C29 118.0(3) . . ?
C9 C10 C29 117.0(3) . . ?
N3 C11 C10 125.0(4) . . ?
N3 C11 C12 108.7(3) . . ?
C10 C11 C12 126.3(4) . . ?
C13 C12 C11 107.1(4) . . ?
C13 C12 H5 126.4 . . ?
C11 C12 H5 126.4 . . ?
C12 C13 C14 106.7(4) . . ?
C12 C13 H6 126.7 . . ?
C14 C13 H6 126.7 . . ?
N3 C14 N4 128.0(4) . . ?
N3 C14 C13 110.2(3) . . ?
N4 C14 C13 121.7(4) . . ?
N4 C15 N5 128.2(3) . . ?
N4 C15 C16 122.3(4) . . ?
N5 C15 C16 109.4(4) . . ?
C17 C16 C19 121.7(4) . . ?
C17 C16 C15 106.2(4) . . ?
C19 C16 C15 132.0(4) . . ?
C16 C17 C22 121.5(4) . . ?
C16 C17 C18 106.9(4) . . ?
C22 C17 C18 131.6(5) . . ?
N6 C18 N5 129.6(4) . . ?
N6 C18 C17 122.2(4) . . ?
N5 C18 C17 108.1(4) . . ?
C20 C19 C16 116.9(5) . . ?
C20 C19 H7 121.6 . . ?
C16 C19 H7 121.6 . . ?
C19 C20 C21 121.7(5) . . ?
C19 C20 H8 119.1 . . ?
C21 C20 H8 119.1 . . ?
C20 C21 C22 121.1(4) . . ?
C20 C21 H9 119.4 . . ?
C22 C21 H9 119.4 . . ?
C17 C22 C21 117.0(5) . . ?
C17 C22 H10 121.5 . . ?
C21 C22 H10 121.5 . . ?
C24 C23 C28 118.4(4) . . ?
C24 C23 C5 122.6(4) . . ?
C28 C23 C5 118.9(4) . . ?
C23 C24 C25 120.5(4) . . ?
C23 C24 H11 119.8 . . ?
C25 C24 H11 119.8 . . ?
C26 C25 C24 120.9(5) . . ?
C26 C25 H12 119.6 . . ?
C24 C25 H12 119.6 . . ?
C25 C26 C27 119.3(4) . . ?
C25 C26 H13 120.4 . . ?
C27 C26 H13 120.4 . . ?
C26 C27 C28 120.7(4) . . ?
C26 C27 H14 119.7 . . ?
C28 C27 H14 119.7 . . ?
C27 C28 C23 120.3(4) . . ?
C27 C28 H15 119.9 . . ?
C23 C28 H15 119.9 . . ?
C34 C29 C30 118.1(4) . . ?
C34 C29 C10 121.3(4) . . ?
C30 C29 C10 120.6(4) . . ?
C31 C30 C29 121.4(4) . . ?
C31 C30 H16 119.3 . . ?
C29 C30 H16 119.3 . . ?
C30 C31 C32 120.1(4) . . ?
C30 C31 H17 120.0 . . ?
C32 C31 H17 120.0 . . ?
C31 C32 C33 120.2(4) . . ?
C31 C32 H18 119.9 . . ?
C33 C32 H18 119.9 . . ?
C32 C33 C34 120.0(4) . . ?
C32 C33 H19 120.0 . . ?
C34 C33 H19 120.0 . . ?
C29 C34 C33 120.1(4) . . ?
C29 C34 H20 119.9 . . ?
C33 C34 H20 119.9 . . ?
O1 C35 C36 106.2(5) . . ?
O1 C35 H22 110.5 . . ?
C36 C35 H22 110.5 . . ?
O1 C35 H23 110.5 . . ?
C36 C35 H23 110.5 . . ?
H22 C35 H23 108.7 . . ?
C35 C36 C37 104.1(6) . . ?
C35 C36 H24 110.9 . . ?
C37 C36 H24 110.9 . . ?
C35 C36 H25 110.9 . . ?
C37 C36 H25 110.9 . . ?
H24 C36 H25 108.9 . . ?
C38 C37 C36 103.6(6) . . ?
C38 C37 H26 111.0 . . ?
C36 C37 H26 111.0 . . ?
C38 C37 H27 111.0 . . ?
C36 C37 H27 111.0 . . ?
H26 C37 H27 109.0 . . ?
O1 C38 C37 104.6(5) . . ?
O1 C38 H28 110.8 . . ?
C37 C38 H28 110.8 . . ?
O1 C38 H29 110.8 . . ?
C37 C38 H29 110.8 . . ?
H28 C38 H29 108.9 . . ?
N2 Zn1 N3 90.01(13) . . ?
N2 Zn1 N1 90.24(13) . . ?
N3 Zn1 N1 160.22(13) . . ?
N2 Zn1 N5 162.53(13) . . ?
N3 Zn1 N5 86.56(13) . . ?
N1 Zn1 N5 87.29(14) . . ?
N2 Zn1 O2 101.12(12) . . ?
N3 Zn1 O2 97.98(12) . . ?
N1 Zn1 O2 101.37(13) . . ?
N5 Zn1 O2 96.32(12) . . ?
C38 O1 C35 109.5(4) . . ?
Zn1 O2 H21 121(3) . . ?
Zn1 O2 H30 116(2) . . ?
H21 O2 H30 106(5) . . ?

loop_
_geom_bond_atom_site_label_1
_geom_bond_atom_site_label_2
_geom_bond_distance
_geom_bond_site_symmetry_2
_geom_bond_publ_flag
N1 C1 1.350(5) . ?
N1 C4 1.383(5) . ?
N1 Zn1 2.042(3) . ?
N2 C6 1.365(5) . ?
N2 C9 1.366(5) . ?
N2 Zn1 2.021(3) . ?
N3 C14 1.344(5) . ?
N3 C11 1.381(5) . ?
N3 Zn1 2.041(3) . ?
N4 C15 1.322(6) . ?
N4 C14 1.368(5) . ?
N5 C15 1.352(6) . ?
N5 C18 1.377(5) . ?
N5 Zn1 2.056(3) . ?
N6 C18 1.314(6) . ?
N6 C1 1.354(5) . ?
C1 C2 1.436(6) . ?
C2 C3 1.348(6) . ?
C2 H1 0.9500 . ?
C3 C4 1.447(6) . ?
C3 H2 0.9500 . ?
C4 C5 1.399(5) . ?
C5 C6 1.420(6) . ?
C5 C23 1.491(6) . ?
C6 C7 1.437(5) . ?
C7 C8 1.352(6) . ?
C7 H3 0.9500 . ?
C8 C9 1.438(5) . ?
C8 H4 0.9500 . ?
C9 C10 1.415(6) . ?
C10 C11 1.393(5) . ?
C10 C29 1.488(5) . ?
C11 C12 1.449(6) . ?
C12 C13 1.354(6) . ?
C12 H5 0.9500 . ?
C13 C14 1.445(6) . ?
C13 H6 0.9500 . ?
C15 C16 1.475(5) . ?
C16 C17 1.384(7) . ?
C16 C19 1.392(6) . ?
C17 C22 1.391(6) . ?
C17 C18 1.478(6) . ?
C19 C20 1.387(6) . ?
C19 H7 0.9500 . ?
C20 C21 1.393(8) . ?
C20 H8 0.9500 . ?
C21 C22 1.394(7) . ?
C21 H9 0.9500 . ?
C22 H10 0.9500 . ?
C23 C24 1.384(6) . ?
C23 C28 1.402(6) . ?
C24 C25 1.385(6) . ?
C24 H11 0.9500 . ?
C25 C26 1.372(7) . ?
C25 H12 0.9500 . ?
C26 C27 1.377(7) . ?
C26 H13 0.9500 . ?
C27 C28 1.381(6) . ?
C27 H14 0.9500 . ?
C28 H15 0.9500 . ?
C29 C34 1.397(6) . ?
C29 C30 1.403(6) . ?
C30 C31 1.371(6) . ?
C30 H16 0.9500 . ?
C31 C32 1.377(7) . ?
C31 H17 0.9500 . ?
C32 C33 1.383(7) . ?
C32 H18 0.9500 . ?
C33 C34 1.399(6) . ?
C33 H19 0.9500 . ?
C34 H20 0.9500 . ?
C35 O1 1.417(7) . ?
C35 C36 1.463(9) . ?
C35 H22 0.9900 . ?
C35 H23 0.9900 . ?
C36 C37 1.524(9) . ?
C36 H24 0.9900 . ?
C36 H25 0.9900 . ?
C37 C38 1.437(10) . ?
C37 H26 0.9900 . ?
C37 H27 0.9900 . ?
C38 O1 1.388(7) . ?
C38 H28 0.9900 . ?
C38 H29 0.9900 . ?
Zn1 O2 2.135(3) . ?
O2 H21 0.928(19) . ?
O2 H30 0.95(2) . ?

loop_
_geom_hbond_atom_site_label_D
_geom_hbond_atom_site_label_H
_geom_hbond_atom_site_label_A
_geom_hbond_distance_DH
_geom_hbond_distance_HA
_geom_hbond_distance_DA
_geom_hbond_angle_DHA
_geom_hbond_site_symmetry_A
O2 H21 O1 0.928(19) 1.81(2) 2.737(5) 176(5) .
O2 H21 O1 0.928(19) 1.81(2) 2.737(5) 176(5) .
O2 H30 N4 0.95(2) 1.85(2) 2.794(5) 171(7) 3_766

loop_
_geom_torsion_atom_site_label_1
_geom_torsion_atom_site_label_2
_geom_torsion_atom_site_label_3
_geom_torsion_atom_site_label_4
_geom_torsion
_geom_torsion_site_symmetry_1
_geom_torsion_site_symmetry_2
_geom_torsion_site_symmetry_3
_geom_torsion_site_symmetry_4
_geom_torsion_publ_flag
C4 N1 C1 N6 179.2(4) . . . . ?
Zn1 N1 C1 N6 10.4(6) . . . . ?
C4 N1 C1 C2 -0.1(4) . . . . ?
Zn1 N1 C1 C2 -168.9(3) . . . . ?
C18 N6 C1 N1 1.2(6) . . . . ?
C18 N6 C1 C2 -179.5(4) . . . . ?
N1 C1 C2 C3 0.6(5) . . . . ?
N6 C1 C2 C3 -178.8(4) . . . . ?
C1 C2 C3 C4 -0.8(5) . . . . ?
C1 N1 C4 C5 -178.7(4) . . . . ?
Zn1 N1 C4 C5 -10.0(5) . . . . ?
C1 N1 C4 C3 -0.4(4) . . . . ?
Zn1 N1 C4 C3 168.3(3) . . . . ?
C2 C3 C4 N1 0.7(5) . . . . ?
C2 C3 C4 C5 179.0(4) . . . . ?
N1 C4 C5 C6 -4.8(6) . . . . ?
C3 C4 C5 C6 177.1(4) . . . . ?
N1 C4 C5 C23 177.7(3) . . . . ?
C3 C4 C5 C23 -0.3(6) . . . . ?
C9 N2 C6 C5 -176.6(4) . . . . ?
Zn1 N2 C6 C5 3.0(5) . . . . ?
C9 N2 C6 C7 -0.1(4) . . . . ?
Zn1 N2 C6 C7 179.6(2) . . . . ?
C4 C5 C6 N2 8.7(6) . . . . ?
C23 C5 C6 N2 -173.8(3) . . . . ?
C4 C5 C6 C7 -167.3(4) . . . . ?
C23 C5 C6 C7 10.2(6) . . . . ?
N2 C6 C7 C8 0.1(4) . . . . ?
C5 C6 C7 C8 176.7(4) . . . . ?
C6 C7 C8 C9 -0.1(4) . . . . ?
C6 N2 C9 C10 178.9(4) . . . . ?
Zn1 N2 C9 C10 -0.8(6) . . . . ?
C6 N2 C9 C8 0.0(4) . . . . ?
Zn1 N2 C9 C8 -179.6(3) . . . . ?
C7 C8 C9 N2 0.0(4) . . . . ?
C7 C8 C9 C10 -178.8(4) . . . . ?
N2 C9 C10 C11 -4.4(6) . . . . ?
C8 C9 C10 C11 174.3(4) . . . . ?
N2 C9 C10 C29 177.1(3) . . . . ?
C8 C9 C10 C29 -4.3(6) . . . . ?
C14 N3 C11 C10 178.5(4) . . . . ?
Zn1 N3 C11 C10 12.5(5) . . . . ?
C14 N3 C11 C12 1.1(4) . . . . ?
Zn1 N3 C11 C12 -164.9(3) . . . . ?
C9 C10 C11 N3 -1.9(6) . . . . ?
C29 C10 C11 N3 176.6(3) . . . . ?
C9 C10 C11 C12 175.0(4) . . . . ?
C29 C10 C11 C12 -6.5(6) . . . . ?
N3 C11 C12 C13 -0.6(4) . . . . ?
C10 C11 C12 C13 -178.0(4) . . . . ?
C11 C12 C13 C14 -0.1(4) . . . . ?
C11 N3 C14 N4 178.1(4) . . . . ?
Zn1 N3 C14 N4 -15.6(6) . . . . ?
C11 N3 C14 C13 -1.2(4) . . . . ?
Zn1 N3 C14 C13 165.0(3) . . . . ?
C15 N4 C14 N3 -0.4(6) . . . . ?
C15 N4 C14 C13 178.8(4) . . . . ?
C12 C13 C14 N3 0.8(5) . . . . ?
C12 C13 C14 N4 -178.6(4) . . . . ?
C14 N4 C15 N5 2.4(6) . . . . ?
C14 N4 C15 C16 -178.4(3) . . . . ?
C18 N5 C15 N4 178.4(4) . . . . ?
Zn1 N5 C15 N4 11.9(6) . . . . ?
C18 N5 C15 C16 -0.9(4) . . . . ?
Zn1 N5 C15 C16 -167.4(2) . . . . ?
N4 C15 C16 C17 -178.8(4) . . . . ?
N5 C15 C16 C17 0.5(4) . . . . ?
N4 C15 C16 C19 0.4(7) . . . . ?
N5 C15 C16 C19 179.8(4) . . . . ?
C19 C16 C17 C22 -0.1(6) . . . . ?
C15 C16 C17 C22 179.2(4) . . . . ?
C19 C16 C17 C18 -179.3(4) . . . . ?
C15 C16 C17 C18 0.0(4) . . . . ?
C1 N6 C18 N5 -0.9(7) . . . . ?
C1 N6 C18 C17 -179.1(4) . . . . ?
C15 N5 C18 N6 -177.6(4) . . . . ?
Zn1 N5 C18 N6 -10.8(6) . . . . ?
C15 N5 C18 C17 0.8(4) . . . . ?
Zn1 N5 C18 C17 167.6(3) . . . . ?
C16 C17 C18 N6 178.0(4) . . . . ?
C22 C17 C18 N6 -1.1(7) . . . . ?
C16 C17 C18 N5 -0.5(4) . . . . ?
C22 C17 C18 N5 -179.6(4) . . . . ?
C17 C16 C19 C20 0.3(6) . . . . ?
C15 C16 C19 C20 -178.8(4) . . . . ?
C16 C19 C20 C21 -0.7(6) . . . . ?
C19 C20 C21 C22 0.8(7) . . . . ?
C16 C17 C22 C21 0.2(6) . . . . ?
C18 C17 C22 C21 179.2(4) . . . . ?
C20 C21 C22 C17 -0.6(7) . . . . ?
C4 C5 C23 C24 59.3(5) . . . . ?
C6 C5 C23 C24 -118.3(4) . . . . ?
C4 C5 C23 C28 -123.6(4) . . . . ?
C6 C5 C23 C28 58.7(5) . . . . ?
C28 C23 C24 C25 -2.0(6) . . . . ?
C5 C23 C24 C25 175.1(4) . . . . ?
C23 C24 C25 C26 0.4(6) . . . . ?
C24 C25 C26 C27 0.7(7) . . . . ?
C25 C26 C27 C28 -0.3(7) . . . . ?
C26 C27 C28 C23 -1.3(7) . . . . ?
C24 C23 C28 C27 2.4(6) . . . . ?
C5 C23 C28 C27 -174.7(4) . . . . ?
C11 C10 C29 C34 -57.9(5) . . . . ?
C9 C10 C29 C34 120.8(4) . . . . ?
C11 C10 C29 C30 124.5(4) . . . . ?
C9 C10 C29 C30 -56.8(5) . . . . ?
C34 C29 C30 C31 1.1(6) . . . . ?
C10 C29 C30 C31 178.8(4) . . . . ?
C29 C30 C31 C32 0.7(7) . . . . ?
C30 C31 C32 C33 -1.4(7) . . . . ?
C31 C32 C33 C34 0.3(7) . . . . ?
C30 C29 C34 C33 -2.1(6) . . . . ?
C10 C29 C34 C33 -179.8(4) . . . . ?
C32 C33 C34 C29 1.5(7) . . . . ?
O1 C35 C36 C37 -3.9(10) . . . . ?
C35 C36 C37 C38 23.1(10) . . . . ?
C36 C37 C38 O1 -34.0(8) . . . . ?
C37 C38 O1 C35 33.3(8) . . . . ?
C36 C35 O1 C38 -17.9(9) . . . . ?
